data_4000757
loop_
_publ_author_name
'Okamoto, Toshihiro'
'Nakahara, Katsumasa'
'Saeki, Akinori'
'Seki, Shu'
'Oh, Joon Hak'
'Akkerman, Hylke B.'
'Bao, Zhenan'
'Matsuo, Yutaka'

_publ_section_title
;
 Aryl&#x2212;Perfluoroaryl Substituted Tetracene: Induction of
 Face-to-Face \p&#x2212;\p Stacking and Enhancement of Charge Carrier
 Properties
;
_journal_issue 7
_journal_name_full 'Chemistry of Materials'
_journal_page_first 1646
_journal_paper_doi 10.1021/cm200356y
_journal_volume 23
_journal_year 2011
_chemical_formula_moiety 'C30 H20'
_chemical_formula_sum 'C30 H20'
_chemical_formula_weight 380.49
_space_group_IT_number 2
_symmetry_cell_setting triclinic
_symmetry_Int_Tables_number 2
_symmetry_space_group_name_Hall '-P 1'
_symmetry_space_group_name_H-M 'P -1'
_atom_sites_solution_hydrogens geom
_atom_sites_solution_primary direct
_atom_sites_solution_secondary difmap
_audit_creation_date 2010-03-24
_audit_creation_method 'by CrystalStructure 4.0'
_cell_angle_alpha 66.773(4)
_cell_angle_beta 80.036(4)
_cell_angle_gamma 89.745(5)
_cell_formula_units_Z 2
_cell_length_a 9.2589(7)
_cell_length_b 10.9073(8)
_cell_length_c 10.9164(9)
_cell_measurement_reflns_used 4445
_cell_measurement_temperature 123
_cell_measurement_theta_max 68.14
_cell_measurement_theta_min 4.42
_cell_volume 995.33(14)
_computing_cell_refinement PROCESS-AUTO
_computing_data_collection PROCESS-AUTO
_computing_data_reduction PROCESS
_computing_molecular_graphics 'CrystalStructure 4.0'
_computing_publication_material 'CrystalStructure 4.0 (Rigaku, 2010)'
_computing_structure_refinement 'SHELXL97 (Sheldrick, 1997)'
_computing_structure_solution 'SIR2004 (Burla, et al., 2005)'
_diffrn_ambient_temperature 123
_diffrn_detector_area_resol_mean 10.000
_diffrn_measured_fraction_theta_full 0.975
_diffrn_measured_fraction_theta_max 0.975
_diffrn_measurement_device_type 'Rigaku R-AXIS RAPID imaging plate'
_diffrn_measurement_method \w
_diffrn_radiation_type 'Cu K\a'
_diffrn_radiation_wavelength 1.54187
_diffrn_reflns_av_R_equivalents 0.1097
_diffrn_reflns_limit_h_max 11
_diffrn_reflns_limit_h_min -11
_diffrn_reflns_limit_k_max 13
_diffrn_reflns_limit_k_min -13
_diffrn_reflns_limit_l_max 13
_diffrn_reflns_limit_l_min -13
_diffrn_reflns_number 11595
_diffrn_reflns_theta_full 68.25
_diffrn_reflns_theta_max 68.25
_diffrn_standards_number 0
_exptl_absorpt_coefficient_mu 0.545
_exptl_absorpt_correction_T_max 0.973
_exptl_absorpt_correction_T_min 0.757
_exptl_absorpt_correction_type multi-scan
_exptl_absorpt_process_details
;
    Higashi, T. (1995). Program for Absorption Correction.
    Rigaku Corporation, Tokyo, Japan.
;
_exptl_crystal_colour yellow
_exptl_crystal_density_diffrn 1.269
_exptl_crystal_density_method 'not measured'
_exptl_crystal_description platelet
_exptl_crystal_F_000 400.00
_exptl_crystal_size_max 0.50
_exptl_crystal_size_mid 0.40
_exptl_crystal_size_min 0.05
_refine_diff_density_max 0.280
_refine_diff_density_min -0.330
_refine_ls_extinction_method none
_refine_ls_goodness_of_fit_ref 1.002
_refine_ls_hydrogen_treatment constr
_refine_ls_number_parameters 271
_refine_ls_number_reflns 3555
_refine_ls_number_restraints 0
_refine_ls_R_factor_gt 0.0694
_refine_ls_shift/su_max 0.000
_refine_ls_structure_factor_coef Fsqd
_refine_ls_weighting_details 'w = 1/[\s^2^(Fo^2^)+(0.0995P)^2^+0.0000P] where P=(Fo^2^+2Fc^2^)/3'
_refine_ls_weighting_scheme calc
_refine_ls_wR_factor_ref 0.2010
_reflns_number_gt 2139
_reflns_number_total 3555
_reflns_threshold_expression F^2^>2.0\s(F^2^)
_cod_data_source_file cm200356y_si_002.cif
_cod_data_source_block PPT
_cod_database_code 4000757

loop_
_symmetry_equiv_pos_site_id
_symmetry_equiv_pos_as_xyz
1 +X,+Y,+Z
2 -X,-Y,-Z

loop_
_atom_site_label
_atom_site_type_symbol
_atom_site_fract_x
_atom_site_fract_y
_atom_site_fract_z
_atom_site_U_iso_or_equiv
_atom_site_adp_type
_atom_site_occupancy
_atom_site_symmetry_multiplicity
_atom_site_calc_flag
_atom_site_refinement_flags
C(1) C 0.7275(3) 0.1687(2) 1.2835(3) 0.0412(7) Uani 1.00 1 d .
C(2) C 0.8015(3) 0.0483(2) 1.3097(3) 0.0407(7) Uani 1.00 1 d .
C(3) C 0.7802(3) -0.0312(2) 1.2456(3) 0.0365(6) Uani 1.00 1 d .
C(4) C 0.6813(3) -0.0014(2) 1.1518(2) 0.0323(6) Uani 1.00 1 d .
C(5) C 0.6306(3) 0.2010(2) 1.1973(3) 0.0395(6) Uani 1.00 1 d .
C(6) C 0.6014(3) 0.1174(2) 1.1302(3) 0.0338(6) Uani 1.00 1 d .
C(7) C 0.4951(3) 0.1440(2) 1.0507(3) 0.0338(6) Uani 1.00 1 d .
C(8) C 0.4592(3) 0.0588(2) 0.9902(2) 0.0319(6) Uani 1.00 1 d .
C(9) C 0.3467(3) 0.0849(2) 0.9116(2) 0.0326(6) Uani 1.00 1 d .
C(10) C 0.2542(3) 0.2009(2) 0.8982(3) 0.0323(6) Uani 1.00 1 d .
C(11) C 0.3099(3) 0.3310(2) 0.8173(3) 0.0392(6) Uani 1.00 1 d .
C(12) C 0.2213(3) 0.4374(3) 0.8004(3) 0.0446(7) Uani 1.00 1 d .
C(13) C 0.0768(3) 0.4148(3) 0.8668(3) 0.0453(7) Uani 1.00 1 d .
C(14) C 0.0204(3) 0.2860(3) 0.9488(3) 0.0434(7) Uani 1.00 1 d .
C(15) C 0.1076(3) 0.1800(3) 0.9642(3) 0.0384(6) Uani 1.00 1 d .
C(16) C 0.3049(3) 0.4398(3) 0.2244(3) 0.0407(7) Uani 1.00 1 d .
C(17) C 0.2301(3) 0.3600(3) 0.1797(3) 0.0431(7) Uani 1.00 1 d .
C(18) C 0.1128(3) 0.2746(3) 0.2662(3) 0.0442(7) Uani 1.00 1 d .
C(19) C 0.0682(3) 0.2690(3) 0.3948(3) 0.0474(7) Uani 1.00 1 d .
C(20) C 0.1425(3) 0.3491(3) 0.4391(3) 0.0433(7) Uani 1.00 1 d .
C(21) C 0.5079(3) 0.6740(2) 0.4912(2) 0.0359(6) Uani 1.00 1 d .
C(22) C 0.5420(3) 0.5403(2) 0.5226(2) 0.0316(6) Uani 1.00 1 d .
C(23) C 0.2616(3) 0.4336(2) 0.3550(3) 0.0340(6) Uani 1.00 1 d .
C(24) C 0.3451(3) 0.5171(2) 0.4040(2) 0.0330(6) Uani 1.00 1 d .
C(25) C 0.3146(3) 0.6502(2) 0.3745(2) 0.0333(6) Uani 1.00 1 d .
C(26) C 0.3978(3) 0.7301(2) 0.4195(3) 0.0352(6) Uani 1.00 1 d .
C(27) C 0.2035(3) 0.7129(2) 0.2978(3) 0.0383(6) Uani 1.00 1 d .
C(28) C 0.3663(3) 0.8674(2) 0.3856(3) 0.0384(6) Uani 1.00 1 d .
C(29) C 0.2607(3) 0.9218(3) 0.3134(3) 0.0417(7) Uani 1.00 1 d .
C(30) C 0.1785(3) 0.8425(3) 0.2683(3) 0.0430(7) Uani 1.00 1 d .
H(1) H 0.7461 0.2262 1.3264 0.049 Uiso 1.00 1 calc R
H(2) H 0.8662 0.0243 1.3728 0.049 Uiso 1.00 1 calc R
H(3) H 0.8324 -0.1097 1.2632 0.044 Uiso 1.00 1 calc R
H(5) H 0.5812 0.2808 1.1813 0.047 Uiso 1.00 1 calc R
H(7) H 0.4442 0.2229 1.0363 0.041 Uiso 1.00 1 calc R
H(11) H 0.4099 0.3476 0.7729 0.047 Uiso 1.00 1 calc R
H(12) H 0.2603 0.5259 0.7430 0.054 Uiso 1.00 1 calc R
H(13) H 0.0164 0.4876 0.8561 0.054 Uiso 1.00 1 calc R
H(14) H -0.0790 0.2701 0.9949 0.052 Uiso 1.00 1 calc R
H(15) H 0.0674 0.0916 1.0205 0.046 Uiso 1.00 1 calc R
H(16) H 0.3860 0.4988 0.1653 0.049 Uiso 1.00 1 calc R
H(17) H 0.2596 0.3643 0.0902 0.052 Uiso 1.00 1 calc R
H(18) H 0.0625 0.2189 0.2364 0.053 Uiso 1.00 1 calc R
H(19) H -0.0135 0.2105 0.4534 0.057 Uiso 1.00 1 calc R
H(20) H 0.1110 0.3456 0.5281 0.052 Uiso 1.00 1 calc R
H(21) H 0.5624 0.7277 0.5203 0.043 Uiso 1.00 1 calc R
H(27) H 0.1466 0.6621 0.2674 0.046 Uiso 1.00 1 calc R
H(28) H 0.4209 0.9211 0.4146 0.046 Uiso 1.00 1 calc R
H(29) H 0.2411 1.0128 0.2925 0.050 Uiso 1.00 1 calc R
H(30) H 0.1050 0.8817 0.2168 0.052 Uiso 1.00 1 calc R

loop_
_atom_site_aniso_label
_atom_site_aniso_U_11
_atom_site_aniso_U_22
_atom_site_aniso_U_33
_atom_site_aniso_U_12
_atom_site_aniso_U_13
_atom_site_aniso_U_23
C(1) 0.0429(16) 0.0359(15) 0.0459(17) 0.0000(12) -0.0107(13) -0.0166(13)
C(2) 0.0401(16) 0.0388(15) 0.0428(17) 0.0026(12) -0.0155(13) -0.0127(13)
C(3) 0.0314(14) 0.0311(14) 0.0421(16) 0.0002(11) -0.0083(12) -0.0089(12)
C(4) 0.0291(14) 0.0299(14) 0.0349(15) -0.0013(10) -0.0072(11) -0.0092(12)
C(5) 0.0394(15) 0.0306(14) 0.0462(17) 0.0018(11) -0.0088(13) -0.0126(13)
C(6) 0.0326(14) 0.0303(14) 0.0377(16) -0.0009(11) -0.0080(12) -0.0121(12)
C(7) 0.0315(14) 0.0271(13) 0.0397(16) 0.0025(10) -0.0079(12) -0.0095(12)
C(8) 0.0297(14) 0.0272(14) 0.0353(15) 0.0003(10) -0.0049(11) -0.0094(12)
C(9) 0.0305(14) 0.0298(14) 0.0342(14) -0.0009(10) -0.0071(11) -0.0090(11)
C(10) 0.0315(14) 0.0313(14) 0.0343(14) 0.0025(11) -0.0101(11) -0.0118(12)
C(11) 0.0368(15) 0.0347(15) 0.0418(16) 0.0008(12) -0.0046(12) -0.0120(13)
C(12) 0.0503(18) 0.0303(15) 0.0459(18) 0.0043(12) -0.0074(14) -0.0084(13)
C(13) 0.0444(17) 0.0425(16) 0.0510(18) 0.0150(13) -0.0144(14) -0.0186(14)
C(14) 0.0335(15) 0.0496(18) 0.0480(18) 0.0087(12) -0.0102(13) -0.0193(15)
C(15) 0.0392(15) 0.0343(14) 0.0393(16) 0.0017(11) -0.0103(12) -0.0109(12)
C(16) 0.0347(15) 0.0438(16) 0.0453(17) 0.0033(12) -0.0087(13) -0.0190(14)
C(17) 0.0374(16) 0.0510(17) 0.0499(18) 0.0097(13) -0.0153(13) -0.0268(15)
C(18) 0.0473(17) 0.0345(15) 0.0567(19) 0.0049(13) -0.0234(15) -0.0188(14)
C(19) 0.0459(17) 0.0407(16) 0.0481(19) -0.0095(13) -0.0152(14) -0.0073(14)
C(20) 0.0474(17) 0.0410(16) 0.0383(16) -0.0052(13) -0.0123(13) -0.0108(13)
C(21) 0.0345(15) 0.0335(14) 0.0377(16) -0.0040(11) -0.0050(12) -0.0127(13)
C(22) 0.0292(14) 0.0328(14) 0.0301(14) -0.0032(11) -0.0046(11) -0.0101(11)
C(23) 0.0316(14) 0.0295(14) 0.0377(16) 0.0024(10) -0.0114(12) -0.0082(12)
C(24) 0.0300(14) 0.0344(14) 0.0330(15) -0.0014(11) -0.0063(11) -0.0117(12)
C(25) 0.0291(14) 0.0321(14) 0.0342(15) -0.0025(11) -0.0048(11) -0.0090(12)
C(26) 0.0338(14) 0.0300(14) 0.0361(16) -0.0003(11) -0.0055(12) -0.0077(12)
C(27) 0.0319(14) 0.0363(15) 0.0428(16) -0.0013(11) -0.0078(12) -0.0114(13)
C(28) 0.0367(15) 0.0335(14) 0.0408(16) -0.0006(11) -0.0038(12) -0.0118(12)
C(29) 0.0393(16) 0.0330(14) 0.0459(17) 0.0053(12) -0.0103(13) -0.0074(13)
C(30) 0.0324(15) 0.0420(16) 0.0450(17) 0.0053(12) -0.0077(13) -0.0071(14)

loop_
_atom_type_symbol
_atom_type_description
_atom_type_scat_dispersion_real
_atom_type_scat_dispersion_imag
_atom_type_scat_source
C C 0.018 0.009
;
International Tables for Crystallography
(1992, Vol. C, Tables 4.2.6.8 and 6.1.1.4)
;
H H 0.000 0.000
;
International Tables for Crystallography
(1992, Vol. C, Table 6.1.1.4)
;

loop_
_geom_angle_atom_site_label_1
_geom_angle_atom_site_label_2
_geom_angle_atom_site_label_3
_geom_angle
_geom_angle_publ_flag
_geom_angle_site_symmetry_1
_geom_angle_site_symmetry_3
C(2) C(1) C(5) 120.0(3) yes . .
C(1) C(2) C(3) 120.5(3) yes . .
C(2) C(3) C(4) 122.1(2) yes . .
C(3) C(4) C(6) 117.3(3) yes . .
C(3) C(4) C(9) 123.0(2) yes . 2_657
C(6) C(4) C(9) 119.6(2) yes . 2_657
C(1) C(5) C(6) 121.4(2) yes . .
C(4) C(6) C(5) 118.7(2) yes . .
C(4) C(6) C(7) 119.5(3) yes . .
C(5) C(6) C(7) 121.8(2) yes . .
C(6) C(7) C(8) 122.5(2) yes . .
C(7) C(8) C(8) 118.03(9) yes . 2_657
C(7) C(8) C(9) 122.1(2) yes . .
C(8) C(8) C(9) 119.83(11) yes 2_657 .
C(4) C(9) C(8) 120.4(2) yes 2_657 .
C(4) C(9) C(10) 119.0(2) yes 2_657 .
C(8) C(9) C(10) 120.5(3) yes . .
C(9) C(10) C(11) 121.2(2) yes . .
C(9) C(10) C(15) 120.51(20) yes . .
C(11) C(10) C(15) 118.3(2) yes . .
C(10) C(11) C(12) 120.8(2) yes . .
C(11) C(12) C(13) 120.1(2) yes . .
C(12) C(13) C(14) 119.6(3) yes . .
C(13) C(14) C(15) 120.3(2) yes . .
C(10) C(15) C(14) 120.8(2) yes . .
C(17) C(16) C(23) 120.2(2) yes . .
C(16) C(17) C(18) 119.5(3) yes . .
C(17) C(18) C(19) 120.6(3) yes . .
C(18) C(19) C(20) 119.8(2) yes . .
C(19) C(20) C(23) 120.5(3) yes . .
C(22) C(21) C(26) 122.4(3) yes . .
C(21) C(22) C(22) 118.22(11) yes . 2_666
C(21) C(22) C(24) 122.3(3) yes . 2_666
C(22) C(22) C(24) 119.45(11) yes 2_666 2_666
C(16) C(23) C(20) 119.3(3) yes . .
C(16) C(23) C(24) 120.0(2) yes . .
C(20) C(23) C(24) 120.7(3) yes . .
C(22) C(24) C(23) 118.9(2) yes 2_666 .
C(22) C(24) C(25) 120.8(3) yes 2_666 .
C(23) C(24) C(25) 120.3(2) yes . .
C(24) C(25) C(26) 119.7(2) yes . .
C(24) C(25) C(27) 122.5(3) yes . .
C(26) C(25) C(27) 117.8(2) yes . .
C(21) C(26) C(25) 119.5(2) yes . .
C(21) C(26) C(28) 121.9(3) yes . .
C(25) C(26) C(28) 118.7(2) yes . .
C(25) C(27) C(30) 121.2(3) yes . .
C(26) C(28) C(29) 121.4(3) yes . .
C(28) C(29) C(30) 119.9(2) yes . .
C(27) C(30) C(29) 121.1(3) yes . .
C(2) C(1) H(1) 120.010 yes . .
C(5) C(1) H(1) 120.001 yes . .
C(1) C(2) H(2) 119.735 yes . .
C(3) C(2) H(2) 119.745 yes . .
C(2) C(3) H(3) 118.959 yes . .
C(4) C(3) H(3) 118.954 yes . .
C(1) C(5) H(5) 119.316 yes . .
C(6) C(5) H(5) 119.313 yes . .
C(6) C(7) H(7) 118.751 yes . .
C(8) C(7) H(7) 118.756 yes . .
C(10) C(11) H(11) 119.591 yes . .
C(12) C(11) H(11) 119.595 yes . .
C(11) C(12) H(12) 119.935 yes . .
C(13) C(12) H(12) 119.933 yes . .
C(12) C(13) H(13) 120.188 yes . .
C(14) C(13) H(13) 120.176 yes . .
C(13) C(14) H(14) 119.853 yes . .
C(15) C(14) H(14) 119.841 yes . .
C(10) C(15) H(15) 119.581 yes . .
C(14) C(15) H(15) 119.580 yes . .
C(17) C(16) H(16) 119.910 yes . .
C(23) C(16) H(16) 119.902 yes . .
C(16) C(17) H(17) 120.235 yes . .
C(18) C(17) H(17) 120.245 yes . .
C(17) C(18) H(18) 119.673 yes . .
C(19) C(18) H(18) 119.678 yes . .
C(18) C(19) H(19) 120.094 yes . .
C(20) C(19) H(19) 120.104 yes . .
C(19) C(20) H(20) 119.762 yes . .
C(23) C(20) H(20) 119.757 yes . .
C(22) C(21) H(21) 118.819 yes . .
C(26) C(21) H(21) 118.817 yes . .
C(25) C(27) H(27) 119.410 yes . .
C(30) C(27) H(27) 119.415 yes . .
C(26) C(28) H(28) 119.292 yes . .
C(29) C(28) H(28) 119.301 yes . .
C(28) C(29) H(29) 120.058 yes . .
C(30) C(29) H(29) 120.073 yes . .
C(27) C(30) H(30) 119.447 yes . .
C(29) C(30) H(30) 119.446 yes . .

loop_
_geom_bond_atom_site_label_1
_geom_bond_atom_site_label_2
_geom_bond_distance
_geom_bond_publ_flag
_geom_bond_site_symmetry_2
C(1) C(2) 1.427(4) yes .
C(1) C(5) 1.357(4) yes .
C(2) C(3) 1.344(4) yes .
C(3) C(4) 1.433(4) yes .
C(4) C(6) 1.446(3) yes .
C(4) C(9) 1.393(4) yes 2_657
C(5) C(6) 1.428(4) yes .
C(6) C(7) 1.378(4) yes .
C(7) C(8) 1.404(4) yes .
C(8) C(9) 1.420(4) yes .
C(9) C(10) 1.498(4) yes .
C(10) C(11) 1.385(3) yes .
C(10) C(15) 1.395(3) yes .
C(11) C(12) 1.388(4) yes .
C(12) C(13) 1.380(4) yes .
C(13) C(14) 1.379(3) yes .
C(14) C(15) 1.379(4) yes .
C(16) C(17) 1.390(5) yes .
C(16) C(23) 1.388(4) yes .
C(17) C(18) 1.378(3) yes .
C(18) C(19) 1.370(5) yes .
C(19) C(20) 1.387(5) yes .
C(20) C(23) 1.378(3) yes .
C(21) C(22) 1.408(3) yes .
C(21) C(26) 1.385(4) yes .
C(22) C(24) 1.420(3) yes 2_666
C(23) C(24) 1.499(4) yes .
C(24) C(25) 1.397(3) yes .
C(25) C(26) 1.439(4) yes .
C(25) C(27) 1.438(3) yes .
C(26) C(28) 1.436(4) yes .
C(27) C(30) 1.349(4) yes .
C(28) C(29) 1.350(4) yes .
C(29) C(30) 1.429(5) yes .
C(1) H(1) 0.950 yes .
C(2) H(2) 0.950 yes .
C(3) H(3) 0.950 yes .
C(5) H(5) 0.950 yes .
C(7) H(7) 0.950 yes .
C(11) H(11) 0.950 yes .
C(12) H(12) 0.950 yes .
C(13) H(13) 0.950 yes .
C(14) H(14) 0.950 yes .
C(15) H(15) 0.950 yes .
C(16) H(16) 0.950 yes .
C(17) H(17) 0.950 yes .
C(18) H(18) 0.950 yes .
C(19) H(19) 0.950 yes .
C(20) H(20) 0.950 yes .
C(21) H(21) 0.950 yes .
C(27) H(27) 0.950 yes .
C(28) H(28) 0.950 yes .
C(29) H(29) 0.950 yes .
C(30) H(30) 0.950 yes .

loop_
_geom_contact_atom_site_label_1
_geom_contact_atom_site_label_2
_geom_contact_distance
_geom_contact_publ_flag
_geom_contact_site_symmetry_2
C(1) C(4) 2.831(4) yes .
C(2) C(6) 2.814(4) yes .
C(3) C(5) 2.789(4) yes .
C(3) C(10) 2.909(4) yes 2_657
C(3) C(15) 3.325(4) yes 2_657
C(4) C(8) 2.846(4) yes .
C(4) C(11) 3.478(4) yes 2_657
C(4) C(15) 3.206(4) yes 2_657
C(6) C(8) 2.827(4) yes 2_657
C(7) C(9) 2.813(3) yes 2_657
C(7) C(10) 2.931(4) yes .
C(7) C(11) 3.313(3) yes .
C(8) C(11) 3.276(3) yes .
C(8) C(15) 3.522(3) yes .
C(10) C(13) 2.791(4) yes .
C(11) C(14) 2.759(3) yes .
C(12) C(15) 2.757(3) yes .
C(16) C(19) 2.762(3) yes .
C(16) C(22) 3.393(4) yes 2_666
C(16) C(25) 3.313(5) yes .
C(16) C(27) 3.463(4) yes .
C(17) C(20) 2.762(4) yes .
C(18) C(23) 2.767(5) yes .
C(20) C(21) 3.437(4) yes 2_666
C(20) C(22) 3.320(4) yes 2_666
C(20) C(25) 3.414(4) yes .
C(21) C(23) 2.900(4) yes 2_666
C(21) C(24) 2.813(4) yes .
C(22) C(25) 2.848(3) yes .
C(22) C(26) 2.837(4) yes 2_666
C(23) C(27) 2.926(4) yes .
C(25) C(29) 2.831(4) yes .
C(26) C(30) 2.809(4) yes .
C(27) C(28) 2.798(4) yes .
C(1) C(28) 3.429(4) yes 2_667
C(4) C(28) 3.413(3) yes 1_546
C(6) C(28) 3.450(3) yes 1_546
C(7) C(29) 3.349(3) yes 1_546
C(8) C(29) 3.417(3) yes 1_546
C(11) C(21) 3.517(4) yes 2_666
C(11) C(22) 3.470(3) yes .
C(11) C(22) 3.430(3) yes 2_666
C(21) C(11) 3.517(4) yes 2_666
C(22) C(11) 3.470(3) yes .
C(22) C(11) 3.430(3) yes 2_666
C(28) C(1) 3.429(4) yes 2_667
C(28) C(4) 3.413(3) yes 1_564
C(28) C(6) 3.450(3) yes 1_564
C(29) C(7) 3.349(3) yes 1_564
C(29) C(8) 3.417(3) yes 1_564
C(1) H(3) 3.2623 yes .
C(2) H(5) 3.2698 yes .
C(3) H(1) 3.2564 yes .
C(3) H(15) 3.3087 yes 2_657
C(4) H(2) 3.2859 yes .
C(4) H(5) 3.3299 yes .
C(4) H(7) 3.2963 yes .
C(4) H(15) 3.1378 yes 2_657
C(5) H(2) 3.2618 yes .
C(5) H(7) 2.6156 yes .
C(6) H(1) 3.2865 yes .
C(6) H(3) 3.3185 yes .
C(7) H(5) 2.6423 yes .
C(7) H(11) 3.2016 yes .
C(8) H(7) 3.3031 yes 2_657
C(8) H(11) 3.1977 yes .
C(9) H(3) 2.6735 yes 2_657
C(9) H(7) 2.6426 yes .
C(9) H(11) 2.6701 yes .
C(9) H(15) 2.6658 yes .
C(10) H(3) 2.5715 yes 2_657
C(10) H(7) 2.5755 yes .
C(10) H(12) 3.2658 yes .
C(10) H(14) 3.2682 yes .
C(11) H(3) 3.2304 yes 2_657
C(11) H(7) 2.7283 yes .
C(11) H(13) 3.2576 yes .
C(11) H(15) 3.2463 yes .
C(12) H(14) 3.2427 yes .
C(13) H(11) 3.2527 yes .
C(13) H(15) 3.2466 yes .
C(14) H(12) 3.2430 yes .
C(15) H(3) 2.8420 yes 2_657
C(15) H(7) 3.4208 yes .
C(15) H(11) 3.2479 yes .
C(15) H(13) 3.2503 yes .
C(16) H(18) 3.2496 yes .
C(16) H(20) 3.2461 yes .
C(16) H(21) 3.1244 yes 2_666
C(16) H(27) 2.9790 yes .
C(17) H(19) 3.2448 yes .
C(18) H(16) 3.2493 yes .
C(18) H(20) 3.2408 yes .
C(19) H(17) 3.2445 yes .
C(20) H(16) 3.2457 yes .
C(20) H(18) 3.2428 yes .
C(20) H(21) 2.9103 yes 2_666
C(20) H(27) 3.1786 yes .
C(21) H(20) 3.5084 yes 2_666
C(21) H(28) 2.6545 yes .
C(22) H(16) 3.4458 yes 2_666
C(22) H(20) 3.3247 yes 2_666
C(22) H(21) 3.3105 yes 2_666
C(23) H(17) 3.2660 yes .
C(23) H(19) 3.2565 yes .
C(23) H(21) 2.5408 yes 2_666
C(23) H(27) 2.5903 yes .
C(24) H(16) 2.6532 yes .
C(24) H(20) 2.6554 yes .
C(24) H(21) 2.6506 yes 2_666
C(24) H(27) 2.6775 yes .
C(25) H(16) 3.2888 yes .
C(25) H(20) 3.4597 yes .
C(25) H(21) 3.2949 yes .
C(25) H(28) 3.3293 yes .
C(25) H(30) 3.2844 yes .
C(26) H(27) 3.3233 yes .
C(26) H(29) 3.2889 yes .
C(27) H(16) 3.4900 yes .
C(27) H(29) 3.2675 yes .
C(28) H(21) 2.6296 yes .
C(28) H(30) 3.2534 yes .
C(29) H(27) 3.2751 yes .
C(30) H(28) 3.2642 yes .
H(1) H(2) 2.3739 yes .
H(1) H(5) 2.2972 yes .
H(2) H(3) 2.2757 yes .
H(3) H(15) 3.0022 yes 2_657
H(5) H(7) 2.4512 yes .
H(7) H(11) 2.7285 yes .
H(11) H(12) 2.3316 yes .
H(12) H(13) 2.3315 yes .
H(13) H(14) 2.3294 yes .
H(14) H(15) 2.3211 yes .
H(16) H(17) 2.3423 yes .
H(16) H(21) 3.4612 yes 2_666
H(16) H(27) 3.1623 yes .
H(17) H(18) 2.3270 yes .
H(18) H(19) 2.3170 yes .
H(19) H(20) 2.3348 yes .
H(20) H(21) 3.1334 yes 2_666
H(20) H(27) 3.4731 yes .
H(21) H(28) 2.4652 yes .
H(27) H(30) 2.2826 yes .
H(28) H(29) 2.2906 yes .
H(29) H(30) 2.3716 yes .
C(1) H(12) 3.2293 yes 2_667
C(1) H(14) 3.1101 yes 1_655
C(1) H(18) 3.0699 yes 1_656
C(1) H(19) 3.4086 yes 1_656
C(1) H(28) 3.0999 yes 2_667
C(2) H(14) 3.3216 yes 1_655
C(2) H(15) 3.5211 yes 1_655
C(2) H(18) 2.8529 yes 1_656
C(2) H(19) 3.4169 yes 1_656
C(2) H(28) 3.4716 yes 2_667
C(2) H(30) 3.5574 yes 1_646
C(3) H(14) 3.4206 yes 1_655
C(3) H(15) 3.1750 yes 1_655
C(3) H(21) 3.4216 yes 1_546
C(3) H(28) 3.4461 yes 1_546
C(3) H(30) 3.1512 yes 1_646
C(4) H(14) 3.3721 yes 1_655
C(4) H(28) 3.2353 yes 1_546
C(5) H(12) 3.4795 yes 2_667
C(5) H(14) 3.0541 yes 1_655
C(5) H(28) 3.3861 yes 1_546
C(6) H(14) 3.2099 yes 1_655
C(6) H(28) 3.1641 yes 1_546
C(6) H(29) 3.4585 yes 1_546
C(7) H(17) 3.3411 yes 1_556
C(7) H(29) 3.0736 yes 1_546
C(8) H(29) 3.4077 yes 1_546
C(9) H(30) 3.5583 yes 1_546
C(10) H(17) 3.2499 yes 1_556
C(11) H(16) 3.4530 yes 2_666
C(11) H(17) 3.0983 yes 1_556
C(12) H(1) 3.3665 yes 2_667
C(12) H(17) 3.0281 yes 1_556
C(13) H(13) 3.5572 yes 2_567
C(13) H(17) 3.0791 yes 1_556
C(13) H(27) 3.0263 yes 2_566
C(14) H(17) 3.2035 yes 1_556
C(14) H(18) 3.0249 yes 1_556
C(14) H(27) 2.9121 yes 2_566
C(14) H(30) 3.3632 yes 2_566
C(15) H(15) 3.3143 yes 2_557
C(15) H(17) 3.2857 yes 1_556
C(15) H(18) 3.1220 yes 1_556
C(15) H(30) 3.3303 yes 1_546
C(15) H(30) 3.2614 yes 2_566
C(16) H(5) 3.1558 yes 1_554
C(16) H(11) 3.5334 yes 2_666
C(16) H(13) 3.2534 yes 2_566
C(17) H(5) 3.3609 yes 1_554
C(17) H(7) 3.0605 yes 1_554
C(17) H(13) 2.8083 yes 2_566
C(17) H(29) 3.4977 yes 1_545
C(18) H(1) 3.3481 yes 1_454
C(18) H(2) 3.2636 yes 1_454
C(18) H(13) 2.7814 yes 2_566
C(18) H(29) 3.0148 yes 1_545
C(19) H(1) 3.2752 yes 1_454
C(19) H(2) 3.3742 yes 1_454
C(19) H(2) 3.3397 yes 2_657
C(19) H(13) 3.1858 yes 2_566
C(20) H(3) 3.3160 yes 2_657
C(20) H(13) 3.5792 yes 2_566
C(21) H(1) 3.2784 yes 2_667
C(21) H(11) 2.9536 yes 2_666
C(21) H(12) 3.1259 yes .
C(22) H(11) 2.7782 yes .
C(22) H(11) 2.9144 yes 2_666
C(22) H(12) 3.1858 yes .
C(22) H(12) 3.4756 yes 2_666
C(23) H(11) 3.5870 yes 2_666
C(24) H(11) 2.7055 yes 2_666
C(25) H(11) 2.7650 yes 2_666
C(26) H(1) 3.0750 yes 2_667
C(26) H(11) 2.8978 yes 2_666
C(26) H(12) 3.3642 yes .
C(27) H(14) 3.5183 yes 2_566
C(27) H(19) 3.3605 yes 2_566
C(27) H(20) 3.1055 yes 2_566
C(28) H(1) 2.8909 yes 2_667
C(28) H(19) 3.3679 yes 2_566
C(29) H(18) 3.5929 yes 1_565
C(29) H(19) 2.9868 yes 2_566
C(30) H(3) 3.2507 yes 1_464
C(30) H(15) 3.3012 yes 1_564
C(30) H(19) 2.9853 yes 2_566
C(30) H(20) 3.2750 yes 2_566
H(1) C(12) 3.3665 yes 2_667
H(1) C(18) 3.3481 yes 1_656
H(1) C(19) 3.2752 yes 1_656
H(1) C(21) 3.2784 yes 2_667
H(1) C(26) 3.0750 yes 2_667
H(1) C(28) 2.8909 yes 2_667
H(1) H(12) 2.5082 yes 2_667
H(1) H(13) 3.4911 yes 2_667
H(1) H(14) 3.5433 yes 1_655
H(1) H(18) 2.9350 yes 1_656
H(1) H(19) 2.7904 yes 1_656
H(1) H(21) 3.1956 yes 2_667
H(1) H(28) 2.8095 yes 2_667
H(2) C(18) 3.2636 yes 1_656
H(2) C(19) 3.3742 yes 1_656
H(2) C(19) 3.3397 yes 2_657
H(2) H(18) 2.5753 yes 1_656
H(2) H(19) 2.8126 yes 1_656
H(2) H(19) 3.0080 yes 2_657
H(2) H(28) 3.4276 yes 2_667
H(2) H(29) 3.4448 yes 1_646
H(2) H(29) 3.4760 yes 2_667
H(2) H(30) 3.3115 yes 1_646
H(3) C(20) 3.3160 yes 2_657
H(3) C(30) 3.2507 yes 1_646
H(3) H(15) 3.1673 yes 1_655
H(3) H(19) 3.5617 yes 2_657
H(3) H(20) 2.8043 yes 2_657
H(3) H(21) 3.3105 yes 1_546
H(3) H(30) 2.4956 yes 1_646
H(5) C(16) 3.1558 yes 1_556
H(5) C(17) 3.3609 yes 1_556
H(5) H(12) 3.0169 yes 2_667
H(5) H(14) 3.4674 yes 1_655
H(5) H(16) 2.9488 yes 1_556
H(5) H(16) 3.5532 yes 2_666
H(5) H(17) 3.3120 yes 1_556
H(5) H(21) 3.2632 yes 2_667
H(7) C(17) 3.0605 yes 1_556
H(7) H(16) 3.1791 yes 2_666
H(7) H(17) 2.4483 yes 1_556
H(7) H(29) 3.1262 yes 1_546
H(11) C(16) 3.5334 yes 2_666
H(11) C(21) 2.9536 yes 2_666
H(11) C(22) 2.7782 yes .
H(11) C(22) 2.9144 yes 2_666
H(11) C(23) 3.5870 yes 2_666
H(11) C(24) 2.7055 yes 2_666
H(11) C(25) 2.7650 yes 2_666
H(11) C(26) 2.8978 yes 2_666
H(11) H(16) 2.8626 yes 2_666
H(11) H(17) 3.5776 yes 1_556
H(11) H(21) 3.5737 yes 2_666
H(12) C(1) 3.2293 yes 2_667
H(12) C(5) 3.4795 yes 2_667
H(12) C(21) 3.1259 yes .
H(12) C(22) 3.1858 yes .
H(12) C(22) 3.4756 yes 2_666
H(12) C(26) 3.3642 yes .
H(12) H(1) 2.5082 yes 2_667
H(12) H(5) 3.0169 yes 2_667
H(12) H(16) 3.5657 yes 2_666
H(12) H(17) 3.4923 yes 1_556
H(12) H(21) 3.4729 yes .
H(13) C(13) 3.5572 yes 2_567
H(13) C(16) 3.2534 yes 2_566
H(13) C(17) 2.8083 yes 2_566
H(13) C(18) 2.7814 yes 2_566
H(13) C(19) 3.1858 yes 2_566
H(13) C(20) 3.5792 yes 2_566
H(13) H(1) 3.4911 yes 2_667
H(13) H(13) 3.2209 yes 2_567
H(13) H(17) 3.5592 yes 1_556
H(13) H(17) 3.1100 yes 2_566
H(13) H(18) 3.0792 yes 2_566
H(13) H(27) 3.0370 yes 2_566
H(14) C(1) 3.1101 yes 1_455
H(14) C(2) 3.3216 yes 1_455
H(14) C(3) 3.4206 yes 1_455
H(14) C(4) 3.3721 yes 1_455
H(14) C(5) 3.0541 yes 1_455
H(14) C(6) 3.2099 yes 1_455
H(14) C(27) 3.5183 yes 2_566
H(14) H(1) 3.5433 yes 1_455
H(14) H(5) 3.4674 yes 1_455
H(14) H(18) 3.0002 yes 1_556
H(14) H(27) 2.8430 yes 2_566
H(14) H(30) 3.3695 yes 2_566
H(15) C(2) 3.5211 yes 1_455
H(15) C(3) 3.1750 yes 1_455
H(15) C(15) 3.3143 yes 2_557
H(15) C(30) 3.3012 yes 1_546
H(15) H(3) 3.1673 yes 1_455
H(15) H(15) 2.5825 yes 2_557
H(15) H(18) 3.1669 yes 1_556
H(15) H(29) 3.4306 yes 1_546
H(15) H(30) 2.5170 yes 1_546
H(15) H(30) 3.1897 yes 2_566
H(16) C(11) 3.4530 yes 2_666
H(16) H(5) 2.9488 yes 1_554
H(16) H(5) 3.5532 yes 2_666
H(16) H(7) 3.1791 yes 2_666
H(16) H(11) 2.8626 yes 2_666
H(16) H(12) 3.5657 yes 2_666
H(17) C(7) 3.3411 yes 1_554
H(17) C(10) 3.2499 yes 1_554
H(17) C(11) 3.0983 yes 1_554
H(17) C(12) 3.0281 yes 1_554
H(17) C(13) 3.0791 yes 1_554
H(17) C(14) 3.2035 yes 1_554
H(17) C(15) 3.2857 yes 1_554
H(17) H(5) 3.3120 yes 1_554
H(17) H(7) 2.4483 yes 1_554
H(17) H(11) 3.5776 yes 1_554
H(17) H(12) 3.4923 yes 1_554
H(17) H(13) 3.5592 yes 1_554
H(17) H(13) 3.1100 yes 2_566
H(17) H(29) 3.5787 yes 1_545
H(18) C(1) 3.0699 yes 1_454
H(18) C(2) 2.8529 yes 1_454
H(18) C(14) 3.0249 yes 1_554
H(18) C(15) 3.1220 yes 1_554
H(18) C(29) 3.5929 yes 1_545
H(18) H(1) 2.9350 yes 1_454
H(18) H(2) 2.5753 yes 1_454
H(18) H(13) 3.0792 yes 2_566
H(18) H(14) 3.0002 yes 1_554
H(18) H(15) 3.1669 yes 1_554
H(18) H(29) 2.7204 yes 1_545
H(19) C(1) 3.4086 yes 1_454
H(19) C(2) 3.4169 yes 1_454
H(19) C(27) 3.3605 yes 2_566
H(19) C(28) 3.3679 yes 2_566
H(19) C(29) 2.9868 yes 2_566
H(19) C(30) 2.9853 yes 2_566
H(19) H(1) 2.7904 yes 1_454
H(19) H(2) 2.8126 yes 1_454
H(19) H(2) 3.0080 yes 2_657
H(19) H(3) 3.5617 yes 2_657
H(19) H(29) 3.2807 yes 2_566
H(19) H(30) 3.2844 yes 2_566
H(20) C(27) 3.1055 yes 2_566
H(20) C(30) 3.2750 yes 2_566
H(20) H(3) 2.8043 yes 2_657
H(20) H(27) 2.9486 yes 2_566
H(20) H(30) 3.2517 yes 2_566
H(21) C(3) 3.4216 yes 1_564
H(21) H(1) 3.1956 yes 2_667
H(21) H(3) 3.3105 yes 1_564
H(21) H(5) 3.2632 yes 2_667
H(21) H(11) 3.5737 yes 2_666
H(21) H(12) 3.4729 yes .
H(27) C(13) 3.0263 yes 2_566
H(27) C(14) 2.9121 yes 2_566
H(27) H(13) 3.0370 yes 2_566
H(27) H(14) 2.8430 yes 2_566
H(27) H(20) 2.9486 yes 2_566
H(28) C(1) 3.0999 yes 2_667
H(28) C(2) 3.4716 yes 2_667
H(28) C(3) 3.4461 yes 1_564
H(28) C(4) 3.2353 yes 1_564
H(28) C(5) 3.3861 yes 1_564
H(28) C(6) 3.1641 yes 1_564
H(28) H(1) 2.8095 yes 2_667
H(28) H(2) 3.4276 yes 2_667
H(28) H(28) 3.4774 yes 2_676
H(29) C(6) 3.4585 yes 1_564
H(29) C(7) 3.0736 yes 1_564
H(29) C(8) 3.4077 yes 1_564
H(29) C(17) 3.4977 yes 1_565
H(29) C(18) 3.0148 yes 1_565
H(29) H(2) 3.4448 yes 1_464
H(29) H(2) 3.4760 yes 2_667
H(29) H(7) 3.1262 yes 1_564
H(29) H(15) 3.4306 yes 1_564
H(29) H(17) 3.5787 yes 1_565
H(29) H(18) 2.7204 yes 1_565
H(29) H(19) 3.2807 yes 2_566
H(30) C(2) 3.5574 yes 1_464
H(30) C(3) 3.1512 yes 1_464
H(30) C(9) 3.5583 yes 1_564
H(30) C(14) 3.3632 yes 2_566
H(30) C(15) 3.3303 yes 1_564
H(30) C(15) 3.2614 yes 2_566
H(30) H(2) 3.3115 yes 1_464
H(30) H(3) 2.4956 yes 1_464
H(30) H(14) 3.3695 yes 2_566
H(30) H(15) 2.5170 yes 1_564
H(30) H(15) 3.1897 yes 2_566
H(30) H(19) 3.2844 yes 2_566
H(30) H(20) 3.2517 yes 2_566

loop_
_geom_torsion_atom_site_label_1
_geom_torsion_atom_site_label_2
_geom_torsion_atom_site_label_3
_geom_torsion_atom_site_label_4
_geom_torsion
_geom_torsion_publ_flag
_geom_torsion_site_symmetry_1
_geom_torsion_site_symmetry_3
_geom_torsion_site_symmetry_4
C(2) C(1) C(5) C(6) -0.7(3) no . . .
C(5) C(1) C(2) C(3) 2.5(3) no . . .
C(1) C(2) C(3) C(4) -1.5(3) no . . .
C(2) C(3) C(4) C(6) -1.3(3) no . . .
C(2) C(3) C(4) C(9) -177.45(18) no . . 2_657
C(3) C(4) C(6) C(5) 3.1(3) no . . .
C(3) C(4) C(6) C(7) -174.07(16) no . . .
C(3) C(4) C(9) C(8) 172.07(17) no . 2_657 2_657
C(3) C(4) C(9) C(10) -9.3(3) no . 2_657 2_657
C(6) C(4) C(9) C(8) -3.9(3) no . 2_657 2_657
C(6) C(4) C(9) C(10) 174.71(16) no . 2_657 2_657
C(9) C(4) C(6) C(5) 179.34(16) no 2_657 . .
C(9) C(4) C(6) C(7) 2.2(3) no 2_657 . .
C(1) C(5) C(6) C(4) -2.1(3) no . . .
C(1) C(5) C(6) C(7) 174.96(18) no . . .
C(4) C(6) C(7) C(8) 0.8(3) no . . .
C(5) C(6) C(7) C(8) -176.30(17) no . . .
C(6) C(7) C(8) C(8) -1.9(2) no . . 2_657
C(6) C(7) C(8) C(9) 178.20(17) no . . .
C(7) C(8) C(8) C(7) -180.0 no . 2_657 2_657
C(7) C(8) C(8) C(9) 0.05(9) no . 2_657 2_657
C(7) C(8) C(9) C(4) 177.10(17) no . . 2_657
C(7) C(8) C(9) C(10) -4.3(3) no . . .
C(8) C(8) C(9) C(4) -2.85(19) no 2_657 . 2_657
C(8) C(8) C(9) C(10) 175.78(9) no 2_657 . .
C(9) C(8) C(8) C(7) -0.05(9) no . 2_657 2_657
C(9) C(8) C(8) C(9) 180.000(4) no . 2_657 2_657
C(4) C(9) C(10) C(11) -107.2(3) no 2_657 . .
C(4) C(9) C(10) C(15) 70.9(3) no 2_657 . .
C(8) C(9) C(10) C(11) 74.1(3) no . . .
C(8) C(9) C(10) C(15) -107.7(3) no . . .
C(9) C(10) C(11) C(12) 177.0(2) no . . .
C(9) C(10) C(15) C(14) -177.9(2) no . . .
C(11) C(10) C(15) C(14) 0.3(4) no . . .
C(15) C(10) C(11) C(12) -1.2(4) no . . .
C(10) C(11) C(12) C(13) 1.5(5) no . . .
C(11) C(12) C(13) C(14) -0.7(5) no . . .
C(12) C(13) C(14) C(15) -0.2(5) no . . .
C(13) C(14) C(15) C(10) 0.4(5) no . . .
C(17) C(16) C(23) C(20) -1.0(4) no . . .
C(17) C(16) C(23) C(24) 178.3(2) no . . .
C(23) C(16) C(17) C(18) -0.1(4) no . . .
C(16) C(17) C(18) C(19) 0.9(4) no . . .
C(17) C(18) C(19) C(20) -0.7(4) no . . .
C(18) C(19) C(20) C(23) -0.4(4) no . . .
C(19) C(20) C(23) C(16) 1.2(4) no . . .
C(19) C(20) C(23) C(24) -178.0(2) no . . .
C(22) C(21) C(26) C(25) -0.2(3) no . . .
C(22) C(21) C(26) C(28) -178.60(19) no . . .
C(26) C(21) C(22) C(22) 0.1(2) no . . 2_666
C(26) C(21) C(22) C(24) 179.97(19) no . . 2_666
C(21) C(22) C(22) C(21) 180.000(4) no . 2_666 2_666
C(21) C(22) C(22) C(24) -0.09(10) no . 2_666 .
C(21) C(22) C(24) C(23) 1.5(3) no . 2_666 2_666
C(21) C(22) C(24) C(25) 179.84(18) no . 2_666 2_666
C(22) C(22) C(24) C(23) -178.55(9) no 2_666 2_666 2_666
C(22) C(22) C(24) C(25) -0.3(2) no 2_666 2_666 2_666
C(24) C(22) C(22) C(21) 0.09(10) no 2_666 2_666 2_666
C(24) C(22) C(22) C(24) -180.000(5) no 2_666 2_666 .
C(16) C(23) C(24) C(22) -94.6(2) no . . 2_666
C(16) C(23) C(24) C(25) 83.7(3) no . . .
C(20) C(23) C(24) C(22) 84.7(3) no . . 2_666
C(20) C(23) C(24) C(25) -97.0(3) no . . .
C(22) C(24) C(25) C(26) -0.4(3) no 2_666 . .
C(22) C(24) C(25) C(27) 178.58(18) no 2_666 . .
C(23) C(24) C(25) C(26) -178.65(17) no . . .
C(23) C(24) C(25) C(27) 0.3(3) no . . .
C(24) C(25) C(26) C(21) 0.3(3) no . . .
C(24) C(25) C(26) C(28) 178.80(18) no . . .
C(24) C(25) C(27) C(30) -178.59(19) no . . .
C(26) C(25) C(27) C(30) 0.4(3) no . . .
C(27) C(25) C(26) C(21) -178.66(18) no . . .
C(27) C(25) C(26) C(28) -0.2(3) no . . .
C(21) C(26) C(28) C(29) 178.66(20) no . . .
C(25) C(26) C(28) C(29) 0.2(3) no . . .
C(25) C(27) C(30) C(29) -0.6(3) no . . .
C(26) C(28) C(29) C(30) -0.4(3) no . . .
C(28) C(29) C(30) C(27) 0.6(4) no . . .
